data_7019340
loop_
_publ_author_name
'Troff, Ralf W.'
'Hovorka, Rainer'
'Weilandt, Torsten'
'L\"utzen, Arne'
'Cetina, Mario'
'Nieger, Martin'
'Lentz, Dieter'
'Rissanen, Kari'
'Schalley, Christoph A.'

_publ_section_title
;
 Equipping metallo-supramolecular macrocycles with functional groups:
 assemblies of pyridine-substituted urea ligands.
;
_journal_issue 27
_journal_name_full 'Dalton transactions (Cambridge, England : 2003)'
_journal_page_first 8410
_journal_page_last 8420
_journal_paper_doi 10.1039/c2dt30190c
_journal_volume 41
_journal_year 2012
_chemical_formula_moiety 'C80 H80 N8 O2 P4 Pd2 4+, 4(C F3 O3 S 1-), 3(C3 H7 N O), 1/2(C4 H10 O), H2 O'
_chemical_formula_sum 'C95 H108 F12 N11 O18.5 P4 Pd2 S4'
_chemical_formula_weight 2392.84
_chemical_name_systematic
;
?
;
_space_group_IT_number 2
_symmetry_cell_setting triclinic
_symmetry_Int_Tables_number 2
_symmetry_space_group_name_Hall '-P 1'
_symmetry_space_group_name_H-M 'P -1'
_atom_sites_solution_hydrogens geom
_atom_sites_solution_primary direct
_atom_sites_solution_secondary difmap
_audit_creation_method SHELXL-97
_cell_angle_alpha 87.680(1)
_cell_angle_beta 78.927(1)
_cell_angle_gamma 71.110(1)
_cell_formula_units_Z 2
_cell_length_a 16.3896(2)
_cell_length_b 18.3213(2)
_cell_length_c 21.5285(3)
_cell_measurement_reflns_used 21254
_cell_measurement_temperature 173.0(1)
_cell_measurement_theta_max 27.103
_cell_measurement_theta_min 0.407
_cell_volume 6000.88(14)
_computing_cell_refinement 'HKL Scalepack (Otwinowski & Minor, 1997)'
_computing_data_collection 'COLLECT (Hooft, 1998)'
_computing_data_reduction 'HKL Denzo and Scalepack (Otwinowski & Minor, 1997)'
_computing_molecular_graphics 'Ortep-3 for Windows (Farrugia, 1997)'
_computing_publication_material 'WinGX publication routines (Farrugia, 1999)'
_computing_structure_refinement 'SHELXL-97 (Sheldrick, 2008)'
_computing_structure_solution 'SIR97 (Altomare et al., 1999)'
_diffrn_ambient_temperature 173.0(1)
_diffrn_detector 'CCD plate'
_diffrn_detector_area_resol_mean 9
_diffrn_measured_fraction_theta_full 0.997
_diffrn_measured_fraction_theta_max 0.997
_diffrn_measurement_device '95mm CCD camera on \k-goniostat'
_diffrn_measurement_device_type 'Bruker-Nonius Kappa Apex II Diffractometer'
_diffrn_measurement_method 'CCD rotation images, thick slices'
_diffrn_orient_matrix_type 'by Bruker AXS Collect from scalepack cell'
_diffrn_orient_matrix_UB_11 0.579874E-1
_diffrn_orient_matrix_UB_12 -0.126827E-1
_diffrn_orient_matrix_UB_13 -0.296163E-1
_diffrn_orient_matrix_UB_21 0.300837E-1
_diffrn_orient_matrix_UB_22 -0.35301E-2
_diffrn_orient_matrix_UB_23 0.367946E-1
_diffrn_orient_matrix_UB_31 0.67559E-2
_diffrn_orient_matrix_UB_32 -0.56182E-1
_diffrn_orient_matrix_UB_33 0.32375E-2
_diffrn_radiation_monochromator 'horizonally mounted graphite crystal'
_diffrn_radiation_probe x-ray
_diffrn_radiation_type MoK\a
_diffrn_radiation_wavelength 0.71073
_diffrn_reflns_av_R_equivalents 0.0500
_diffrn_reflns_av_sigmaI/netI 0.0597
_diffrn_reflns_limit_h_max 19
_diffrn_reflns_limit_h_min -18
_diffrn_reflns_limit_k_max 21
_diffrn_reflns_limit_k_min -20
_diffrn_reflns_limit_l_max 25
_diffrn_reflns_limit_l_min -25
_diffrn_reflns_number 71355
_diffrn_reflns_theta_full 25.00
_diffrn_reflns_theta_max 25.00
_diffrn_reflns_theta_min 2.67
_diffrn_source 'Enraf Nonius FR590'
_exptl_absorpt_coefficient_mu 0.503
_exptl_absorpt_correction_T_max 0.7457
_exptl_absorpt_correction_T_min 0.6050
_exptl_absorpt_correction_type multi-scan
_exptl_absorpt_process_details
;
Sheldrick, G. M. SADABS 2008/2; University of G\"ottingen: G\"ottingen,
Germany, 2008.
;
_exptl_crystal_colour colourless
_exptl_crystal_density_diffrn 1.324
_exptl_crystal_density_method 'not measured'
_exptl_crystal_description prism
_exptl_crystal_F_000 2454
_exptl_crystal_size_max 0.4
_exptl_crystal_size_mid 0.3
_exptl_crystal_size_min 0.15
_refine_diff_density_max 2.761
_refine_diff_density_min -2.813
_refine_diff_density_rms 0.130
_refine_ls_extinction_method none
_refine_ls_goodness_of_fit_ref 1.087
_refine_ls_hydrogen_treatment mixed
_refine_ls_matrix_type full
_refine_ls_number_parameters 1317
_refine_ls_number_reflns 21076
_refine_ls_number_restraints 107
_refine_ls_restrained_S_all 1.115
_refine_ls_R_factor_all 0.1000
_refine_ls_R_factor_gt 0.0780
_refine_ls_shift/su_max 0.050
_refine_ls_shift/su_mean 0.001
_refine_ls_structure_factor_coef Fsqd
_refine_ls_weighting_details 'calc w=1/[\s^2^(Fo^2^)+(0.2000P)^2^+0.0000P] where P=(Fo^2^+2Fc^2^)/3'
_refine_ls_weighting_scheme calc
_refine_ls_wR_factor_gt 0.2499
_refine_ls_wR_factor_ref 0.2707
_reflns_number_gt 16013
_reflns_number_total 21076
_reflns_threshold_expression >2sigma(I)
_cod_data_source_file c2dt30190c.txt
_cod_data_source_block 25a
_cod_original_cell_volume 6000.9(1)
_cod_original_sg_symbol_H-M P-1
_cod_original_formula_sum 'C95 H108 F12 N11 O18.50 P4 Pd2 S4'
_cod_database_code 7019340

loop_
_symmetry_equiv_pos_as_xyz
'x, y, z'
'-x, -y, -z'

loop_
_atom_site_label
_atom_site_type_symbol
_atom_site_fract_x
_atom_site_fract_y
_atom_site_fract_z
_atom_site_U_iso_or_equiv
_atom_site_adp_type
_atom_site_occupancy
_atom_site_symmetry_multiplicity
_atom_site_calc_flag
_atom_site_refinement_flags
_atom_site_disorder_assembly
_atom_site_disorder_group
Pd1 Pd 0.90797(3) 0.34896(2) 0.29006(2) 0.02828(16) Uani 1 1 d . . .
Pd2 Pd 0.70710(3) 0.25902(2) 0.68644(2) 0.02883(16) Uani 1 1 d . . .
P1 P 1.01741(10) 0.23499(9) 0.26503(8) 0.0336(4) Uani 1 1 d . . .
P2 P 1.01020(10) 0.40554(9) 0.29928(7) 0.0320(4) Uani 1 1 d . . .
P3 P 0.81493(10) 0.14748(9) 0.70060(7) 0.0332(4) Uani 1 1 d . . .
P4 P 0.76830(10) 0.33160(9) 0.73333(7) 0.0314(3) Uani 1 1 d . . .
N11 N 0.8121(3) 0.2982(3) 0.2824(2) 0.0299(11) Uani 1 1 d . . .
N71 N 0.7075(3) 0.1684(3) 0.3739(2) 0.0328(11) Uani 1 1 d . . .
H71 H 0.7007 0.1249 0.3641 0.039 Uiso 1 1 calc R . .
N11' N 0.6496(3) 0.1963(3) 0.6390(2) 0.0313(11) Uani 1 1 d . . .
N71' N 0.6777(4) 0.1317(3) 0.4752(2) 0.0367(12) Uani 1 1 d . . .
H71' H 0.6848 0.0870 0.4576 0.044 Uiso 1 1 calc R . .
O81 O 0.6965(3) 0.2493(2) 0.4549(2) 0.0415(11) Uani 1 1 d . . .
C21 C 0.7861(4) 0.2571(3) 0.3305(3) 0.0295(12) Uani 1 1 d . . .
H21 H 0.8054 0.2568 0.3694 0.035 Uiso 1 1 calc R . .
C31 C 0.7310(4) 0.2146(3) 0.3239(3) 0.0318(13) Uani 1 1 d . . .
C41 C 0.7014(4) 0.2157(4) 0.2682(3) 0.0364(14) Uani 1 1 d . . .
C51 C 0.7270(4) 0.2626(4) 0.2195(3) 0.0389(14) Uani 1 1 d . . .
H51 H 0.7062 0.2668 0.1808 0.047 Uiso 1 1 calc R . .
C61 C 0.7816(4) 0.3014(4) 0.2287(3) 0.0383(14) Uani 1 1 d . . .
H61 H 0.7989 0.3322 0.1956 0.046 Uiso 1 1 calc R . .
C81 C 0.6947(4) 0.1875(3) 0.4368(3) 0.0312(13) Uani 1 1 d . . .
C4A C 0.6445(5) 0.1691(5) 0.2584(3) 0.0498(17) Uani 1 1 d . . .
H4A1 H 0.6237 0.1832 0.2185 0.075 Uiso 1 1 calc R . .
H4A2 H 0.5941 0.1795 0.2935 0.075 Uiso 1 1 calc R . .
H4A3 H 0.6786 0.1141 0.2569 0.075 Uiso 1 1 calc R . .
C21' C 0.6745(4) 0.1875(3) 0.5766(3) 0.0321(13) Uani 1 1 d . . .
H21' H 0.7111 0.2151 0.5550 0.039 Uiso 1 1 calc R . .
C31' C 0.6492(4) 0.1402(3) 0.5423(3) 0.0350(13) Uani 1 1 d . . .
C41' C 0.5972(4) 0.0970(4) 0.5727(3) 0.0397(15) Uani 1 1 d . . .
C51' C 0.5734(4) 0.1074(4) 0.6388(3) 0.0406(15) Uani 1 1 d . . .
H51' H 0.5390 0.0790 0.6620 0.049 Uiso 1 1 calc R . .
C61' C 0.5982(4) 0.1569(4) 0.6703(3) 0.0392(15) Uani 1 1 d . . .
H61' H 0.5791 0.1639 0.7149 0.047 Uiso 1 1 calc R . .
C4A' C 0.5751(6) 0.0390(4) 0.5373(4) 0.055(2) Uani 1 1 d . . .
H4A4 H 0.6291 -0.0022 0.5195 0.083 Uiso 1 1 calc R . .
H4A5 H 0.5456 0.0645 0.5030 0.083 Uiso 1 1 calc R . .
H4A6 H 0.5361 0.0168 0.5664 0.083 Uiso 1 1 calc R . .
N12 N 0.8039(3) 0.4522(3) 0.3140(2) 0.0317(11) Uani 1 1 d . . .
N72 N 0.6325(3) 0.5385(3) 0.4520(2) 0.0354(12) Uani 1 1 d . . .
H72 H 0.5925 0.5841 0.4612 0.042 Uiso 1 1 calc R . .
N12' N 0.6066(3) 0.3603(3) 0.6712(2) 0.0332(11) Uani 1 1 d . . .
N72' N 0.5739(3) 0.5122(3) 0.5525(2) 0.0339(11) Uani 1 1 d . . .
H72' H 0.5388 0.5601 0.5523 0.041 Uiso 1 1 calc R . .
O82 O 0.6848(4) 0.4190(3) 0.4916(2) 0.0692(18) Uani 1 1 d . . .
C22 C 0.7552(4) 0.4616(3) 0.3723(3) 0.0337(13) Uani 1 1 d . . .
H22 H 0.7682 0.4208 0.4012 0.040 Uiso 1 1 calc R . .
C32 C 0.6853(4) 0.5294(3) 0.3924(3) 0.0304(12) Uani 1 1 d . . .
C42 C 0.6675(4) 0.5897(3) 0.3492(3) 0.0316(13) Uani 1 1 d . . .
C52 C 0.7192(4) 0.5760(4) 0.2892(3) 0.0386(14) Uani 1 1 d . . .
H52 H 0.7090 0.6153 0.2587 0.046 Uiso 1 1 calc R . .
C62 C 0.7839(4) 0.5082(3) 0.2728(3) 0.0363(14) Uani 1 1 d . . .
H62 H 0.8160 0.5003 0.2305 0.044 Uiso 1 1 calc R . .
C82 C 0.6356(4) 0.4846(3) 0.4984(3) 0.0347(14) Uani 1 1 d . . .
C4B C 0.5974(4) 0.6644(3) 0.3682(3) 0.0385(14) Uani 1 1 d . . .
H4B1 H 0.5903 0.6971 0.3312 0.058 Uiso 1 1 calc R . .
H4B2 H 0.6138 0.6904 0.4004 0.058 Uiso 1 1 calc R . .
H4B3 H 0.5420 0.6549 0.3856 0.058 Uiso 1 1 calc R . .
C22' C 0.6204(4) 0.3976(3) 0.6170(3) 0.0332(13) Uani 1 1 d . . .
H22' H 0.6699 0.3740 0.5850 0.040 Uiso 1 1 calc R . .
C32' C 0.5623(4) 0.4717(3) 0.6069(3) 0.0304(12) Uani 1 1 d . . .
C42' C 0.4906(4) 0.5068(4) 0.6561(3) 0.0343(13) Uani 1 1 d . . .
C52' C 0.4783(4) 0.4637(4) 0.7106(3) 0.0361(14) Uani 1 1 d . . .
H52' H 0.4298 0.4848 0.7439 0.043 Uiso 1 1 calc R . .
C62' C 0.5357(4) 0.3916(4) 0.7157(3) 0.0355(14) Uani 1 1 d . . .
H62' H 0.5249 0.3627 0.7522 0.043 Uiso 1 1 calc R . .
C4B' C 0.4310(4) 0.5881(4) 0.6524(3) 0.0425(15) Uani 1 1 d . . .
H4B4 H 0.3902 0.6036 0.6929 0.064 Uiso 1 1 calc R . .
H4B5 H 0.3977 0.5910 0.6186 0.064 Uiso 1 1 calc R . .
H4B6 H 0.4662 0.6229 0.6433 0.064 Uiso 1 1 calc R . .
C100 C 1.0980(5) 0.2130(4) 0.3166(4) 0.0466(17) Uani 1 1 d . . .
H10A H 1.0676 0.2089 0.3604 0.056 Uiso 1 1 calc R . .
H10B H 1.1417 0.1618 0.3037 0.056 Uiso 1 1 calc R . .
C101 C 1.1474(5) 0.2713(4) 0.3171(4) 0.0484(17) Uani 1 1 d . . .
H10C H 1.1952 0.2496 0.3413 0.058 Uiso 1 1 calc R . .
H10D H 1.1748 0.2782 0.2731 0.058 Uiso 1 1 calc R . .
C102 C 1.0897(5) 0.3506(4) 0.3460(3) 0.0436(16) Uani 1 1 d . . .
H10E H 1.1282 0.3810 0.3514 0.052 Uiso 1 1 calc R . .
H10F H 1.0580 0.3434 0.3886 0.052 Uiso 1 1 calc R . .
C103 C 0.9760(4) 0.1534(3) 0.2723(3) 0.0390(15) Uani 1 1 d . . .
C104 C 0.9473(4) 0.1315(4) 0.2205(3) 0.0434(16) Uani 1 1 d . . .
H104 H 0.9539 0.1562 0.1811 0.052 Uiso 1 1 calc R . .
C105 C 0.9088(5) 0.0729(4) 0.2277(4) 0.0499(17) Uani 1 1 d . . .
H105 H 0.8899 0.0577 0.1927 0.060 Uiso 1 1 calc R . .
C106 C 0.8982(5) 0.0371(4) 0.2841(4) 0.0502(18) Uani 1 1 d . . .
H106 H 0.8712 -0.0020 0.2883 0.060 Uiso 1 1 calc R . .
C107 C 0.9269(5) 0.0578(4) 0.3355(4) 0.0510(19) Uani 1 1 d . . .
H107 H 0.9202 0.0319 0.3744 0.061 Uiso 1 1 calc R . .
C108 C 0.9657(4) 0.1168(3) 0.3306(3) 0.0412(15) Uani 1 1 d . . .
H108 H 0.9845 0.1313 0.3659 0.049 Uiso 1 1 calc R . .
C109 C 1.0747(4) 0.2300(4) 0.1846(3) 0.0410(15) Uani 1 1 d . . .
C110 C 1.1649(5) 0.1918(5) 0.1669(4) 0.061(2) Uani 1 1 d . . .
H110 H 1.1984 0.1678 0.1980 0.073 Uiso 1 1 calc R . .
C111 C 1.2051(7) 0.1891(6) 0.1039(5) 0.078(3) Uani 1 1 d . . .
H111 H 1.2666 0.1635 0.0926 0.093 Uiso 1 1 calc R . .
C112 C 1.1599(7) 0.2216(7) 0.0582(5) 0.086(3) Uani 1 1 d . . .
H112 H 1.1891 0.2194 0.0153 0.103 Uiso 1 1 calc R . .
C113 C 1.0692(7) 0.2588(5) 0.0747(4) 0.070(2) Uani 1 1 d . . .
H113 H 1.0363 0.2803 0.0428 0.084 Uiso 1 1 calc R . .
C114 C 1.0274(5) 0.2642(4) 0.1376(3) 0.0507(18) Uani 1 1 d . . .
H114 H 0.9663 0.2912 0.1488 0.061 Uiso 1 1 calc R . .
C115 C 1.0731(4) 0.4233(3) 0.2254(3) 0.0330(13) Uani 1 1 d . . .
C116 C 1.1551(5) 0.4303(4) 0.2216(3) 0.0459(16) Uani 1 1 d . . .
H116 H 1.1802 0.4259 0.2584 0.055 Uiso 1 1 calc R . .
C117 C 1.2010(5) 0.4442(5) 0.1626(4) 0.0541(19) Uani 1 1 d . . .
H117 H 1.2572 0.4497 0.1601 0.065 Uiso 1 1 calc R . .
C118 C 1.1688(5) 0.4496(5) 0.1112(4) 0.056(2) Uani 1 1 d . . .
H118 H 1.2030 0.4562 0.0718 0.067 Uiso 1 1 calc R . .
C119 C 1.0839(5) 0.4459(4) 0.1132(3) 0.0521(18) Uani 1 1 d . . .
H119 H 1.0592 0.4532 0.0760 0.063 Uiso 1 1 calc R . .
C120 C 1.0369(4) 0.4312(4) 0.1707(3) 0.0403(15) Uani 1 1 d . . .
H120 H 0.9803 0.4266 0.1728 0.048 Uiso 1 1 calc R . .
C121 C 0.9617(4) 0.4982(4) 0.3401(3) 0.0400(15) Uani 1 1 d . . .
C122 C 0.9201(6) 0.5034(5) 0.4034(4) 0.060(2) Uani 1 1 d . . .
H122 H 0.9213 0.4573 0.4255 0.072 Uiso 1 1 calc R . .
C123 C 0.8772(8) 0.5738(6) 0.4349(5) 0.093(4) Uani 1 1 d . . .
H123 H 0.8515 0.5765 0.4786 0.112 Uiso 1 1 calc R . .
C124 C 0.8728(7) 0.6413(5) 0.4001(5) 0.082(3) Uani 1 1 d . . .
H124 H 0.8414 0.6902 0.4202 0.098 Uiso 1 1 calc R . .
C125 C 0.9119(6) 0.6381(5) 0.3390(5) 0.066(2) Uani 1 1 d . . .
H125 H 0.9095 0.6844 0.3169 0.079 Uiso 1 1 calc R . .
C126 C 0.9563(5) 0.5667(4) 0.3080(4) 0.0478(17) Uani 1 1 d . . .
H126 H 0.9830 0.5648 0.2646 0.057 Uiso 1 1 calc R . .
C127 C 0.9238(4) 0.1547(4) 0.6964(4) 0.0425(15) Uani 1 1 d . . .
H12A H 0.9639 0.1038 0.7056 0.051 Uiso 1 1 calc R . .
H12B H 0.9459 0.1677 0.6526 0.051 Uiso 1 1 calc R . .
C128 C 0.9267(4) 0.2153(4) 0.7423(4) 0.0465(16) Uani 1 1 d . . .
H12C H 0.8936 0.2090 0.7846 0.056 Uiso 1 1 calc R . .
H12D H 0.9885 0.2060 0.7461 0.056 Uiso 1 1 calc R . .
C129 C 0.8883(4) 0.2980(4) 0.7215(3) 0.0384(14) Uani 1 1 d . . .
H12E H 0.9125 0.3015 0.6761 0.046 Uiso 1 1 calc R . .
H12F H 0.9071 0.3327 0.7456 0.046 Uiso 1 1 calc R . .
C130 C 0.8335(4) 0.0752(4) 0.6392(3) 0.0381(14) Uani 1 1 d . . .
C131 C 0.8759(5) 0.0859(5) 0.5789(4) 0.059(2) Uani 1 1 d . . .
H131 H 0.8990 0.1273 0.5701 0.071 Uiso 1 1 calc R . .
C132 C 0.8828(6) 0.0329(6) 0.5317(4) 0.072(3) Uani 1 1 d . . .
H132 H 0.9132 0.0380 0.4903 0.086 Uiso 1 1 calc R . .
C133 C 0.8490(7) -0.0242(6) 0.5419(5) 0.080(3) Uani 1 1 d . . .
H133 H 0.8546 -0.0581 0.5080 0.096 Uiso 1 1 calc R . .
C134 C 0.8058(6) -0.0344(5) 0.6016(4) 0.067(2) Uani 1 1 d . . .
H134 H 0.7815 -0.0753 0.6091 0.080 Uiso 1 1 calc R . .
C135 C 0.7983(5) 0.0151(4) 0.6502(3) 0.0467(17) Uani 1 1 d . . .
H135 H 0.7689 0.0084 0.6915 0.056 Uiso 1 1 calc R . .
C136 C 0.7916(4) 0.1027(4) 0.7761(3) 0.0360(14) Uani 1 1 d . . .
C137 C 0.8549(5) 0.0390(4) 0.7938(3) 0.0458(16) Uani 1 1 d . . .
H137 H 0.9108 0.0192 0.7670 0.055 Uiso 1 1 calc R . .
C138 C 0.8361(6) 0.0039(4) 0.8510(4) 0.057(2) Uani 1 1 d . . .
H138 H 0.8788 -0.0406 0.8628 0.069 Uiso 1 1 calc R . .
C139 C 0.7571(6) 0.0332(5) 0.8899(4) 0.065(2) Uani 1 1 d . . .
H139 H 0.7450 0.0101 0.9294 0.078 Uiso 1 1 calc R . .
C140 C 0.6953(6) 0.0956(5) 0.8723(4) 0.067(3) Uani 1 1 d . . .
H140 H 0.6403 0.1165 0.8999 0.081 Uiso 1 1 calc R . .
C141 C 0.7119(5) 0.1292(4) 0.8141(3) 0.0492(17) Uani 1 1 d . . .
H141 H 0.6670 0.1710 0.8012 0.059 Uiso 1 1 calc R . .
C142 C 0.7297(4) 0.3412(4) 0.8182(3) 0.0364(14) Uani 1 1 d . . .
C143 C 0.6554(4) 0.3246(4) 0.8458(3) 0.0452(16) Uani 1 1 d . . .
H143 H 0.6244 0.3068 0.8201 0.054 Uiso 1 1 calc R . .
C144 C 0.6247(6) 0.3331(5) 0.9103(4) 0.059(2) Uani 1 1 d . . .
H144 H 0.5717 0.3235 0.9284 0.071 Uiso 1 1 calc R . .
C145 C 0.6713(6) 0.3556(6) 0.9482(4) 0.067(2) Uani 1 1 d . . .
H145 H 0.6525 0.3584 0.9928 0.081 Uiso 1 1 calc R . .
C146 C 0.7472(6) 0.3745(6) 0.9208(4) 0.065(2) Uani 1 1 d . . .
H146 H 0.7780 0.3924 0.9466 0.079 Uiso 1 1 calc R . .
C147 C 0.7765(5) 0.3664(5) 0.8557(3) 0.0499(17) Uani 1 1 d . . .
H147 H 0.8280 0.3781 0.8367 0.060 Uiso 1 1 calc R . .
C148 C 0.7427(4) 0.4289(4) 0.7032(3) 0.0383(14) Uani 1 1 d . . .
C149 C 0.6765(4) 0.4902(4) 0.7371(4) 0.0434(16) Uani 1 1 d . . .
H149 H 0.6472 0.4814 0.7779 0.052 Uiso 1 1 calc R . .
C150 C 0.6526(6) 0.5630(4) 0.7128(4) 0.059(2) Uani 1 1 d . . .
H150 H 0.6071 0.6043 0.7362 0.071 Uiso 1 1 calc R . .
C151 C 0.6975(6) 0.5749(5) 0.6520(5) 0.065(2) Uani 1 1 d . . .
H151 H 0.6815 0.6246 0.6341 0.078 Uiso 1 1 calc R . .
C152 C 0.7632(7) 0.5156(5) 0.6193(5) 0.067(2) Uani 1 1 d . . .
H152 H 0.7941 0.5246 0.5792 0.081 Uiso 1 1 calc R . .
C153 C 0.7860(5) 0.4412(4) 0.6441(3) 0.0500(17) Uani 1 1 d . . .
H153 H 0.8308 0.3997 0.6204 0.060 Uiso 1 1 calc R . .
S11 S 0.44658(17) 0.19681(12) 0.41655(15) 0.0873(9) Uani 1 1 d D . .
O11 O 0.4826(7) 0.2148(7) 0.4683(4) 0.152(4) Uani 1 1 d DU . .
O21 O 0.4852(4) 0.11621(17) 0.3971(3) 0.084(2) Uani 1 1 d D . .
O31 O 0.4367(6) 0.2535(5) 0.3673(4) 0.144(4) Uani 1 1 d DU . .
F11 F 0.2951(6) 0.1782(6) 0.4234(7) 0.193(5) Uani 1 1 d . . .
F21 F 0.2924(5) 0.2783(4) 0.4725(4) 0.127(3) Uani 1 1 d . . .
F31 F 0.3373(7) 0.1644(5) 0.5049(4) 0.165(4) Uani 1 1 d . . .
C11 C 0.3391(7) 0.2064(6) 0.4568(5) 0.076(3) Uani 1 1 d . . .
S12 S 0.43194(12) 0.22712(13) 0.82560(10) 0.0576(5) Uani 1 1 d D . .
O12 O 0.5099(4) 0.2453(4) 0.8138(3) 0.0819(19) Uani 1 1 d . . .
O22 O 0.4445(8) 0.1488(6) 0.8105(5) 0.139(3) Uani 1 1 d U . .
O32 O 0.3590(4) 0.2805(6) 0.8014(4) 0.127(3) Uani 1 1 d DU . .
F12 F 0.4602(5) 0.1837(5) 0.9383(3) 0.153(3) Uani 1 1 d DU . .
F22 F 0.3967(10) 0.3020(6) 0.9341(4) 0.222(7) Uani 1 1 d D . .
F32 F 0.3267(6) 0.2231(8) 0.9302(5) 0.186(4) Uani 1 1 d DU . .
C12 C 0.4032(4) 0.2348(5) 0.9083(4) 0.115(5) Uani 1 1 d D . .
S13 S 0.81807(12) 0.41901(11) 0.07670(8) 0.0451(4) Uani 1 1 d . . .
O13 O 0.8603(4) 0.4383(5) 0.0171(3) 0.080(2) Uani 1 1 d . . .
O23 O 0.7928(6) 0.3510(4) 0.0741(3) 0.092(2) Uani 1 1 d . . .
O33 O 0.8569(3) 0.4248(3) 0.1300(2) 0.0531(13) Uani 1 1 d . . .
F13 F 0.6665(5) 0.4882(6) 0.1445(4) 0.135(3) Uani 1 1 d U . .
F23 F 0.7271(6) 0.5601(5) 0.0990(5) 0.143(3) Uani 1 1 d U . .
F33 F 0.6682(4) 0.5018(4) 0.0472(3) 0.097(2) Uani 1 1 d . . .
C13 C 0.7151(6) 0.4959(7) 0.0910(5) 0.075(3) Uani 1 1 d . . .
S14 S 0.9122(2) 0.2604(2) 0.48977(16) 0.0448(8) Uani 0.60 1 d PD A 1
S14' S 0.9041(3) 0.3024(4) 0.5007(2) 0.0456(12) Uani 0.40 1 d P A 2
O14 O 0.8991(4) 0.3092(4) 0.4355(2) 0.0797(11) Uani 1 1 d D . .
O24 O 0.9458(4) 0.1801(2) 0.4691(3) 0.0797(11) Uani 1 1 d D . .
O34 O 0.8444(4) 0.2784(4) 0.5466(3) 0.0797(11) Uani 1 1 d . . .
F14 F 1.0202(4) 0.2339(4) 0.5692(3) 0.1010(12) Uani 1 1 d . . .
F24 F 0.9869(4) 0.3455(4) 0.5333(3) 0.1010(12) Uani 1 1 d D . .
F34 F 1.0780(4) 0.2517(4) 0.4750(3) 0.1010(12) Uani 1 1 d . . .
C14 C 1.0041(8) 0.2714(5) 0.5178(5) 0.038(3) Uani 0.60 1 d PD A 1
C14' C 1.0137(14) 0.2308(10) 0.5112(9) 0.038(3) Uani 0.40 1 d P A 2
N1 N 0.4367(6) 0.0495(7) 0.2285(5) 0.108(3) Uani 1 1 d D . .
O1 O 0.2943(5) 0.0950(5) 0.2638(5) 0.122(3) Uani 1 1 d U . .
C1 C 0.3698(8) 0.0838(7) 0.2715(6) 0.120(4) Uani 1 1 d DU . .
H1 H 0.3791 0.1008 0.3098 0.144 Uiso 1 1 calc R . .
C2 C 0.5281(6) 0.0339(6) 0.2317(6) 0.086(3) Uani 1 1 d . . .
H2A H 0.5652 0.0045 0.1937 0.129 Uiso 1 1 calc R . .
H2B H 0.5412 0.0038 0.2693 0.129 Uiso 1 1 calc R . .
H2C H 0.5399 0.0828 0.2341 0.129 Uiso 1 1 calc R . .
C3 C 0.4129(13) 0.0132(12) 0.1759(10) 0.174(7) Uani 1 1 d U . .
H3A H 0.4663 -0.0138 0.1457 0.260 Uiso 1 1 calc R . .
H3B H 0.3735 0.0534 0.1540 0.260 Uiso 1 1 calc R . .
H3C H 0.3832 -0.0238 0.1937 0.260 Uiso 1 1 calc R . .
N2 N 0.7224(4) -0.1058(3) 0.3517(3) 0.0526(15) Uani 1 1 d . . .
O2 O 0.7090(4) 0.0120(3) 0.3834(3) 0.0606(14) Uani 1 1 d . . .
C4 C 0.6824(5) -0.0343(4) 0.3636(4) 0.0521(18) Uani 1 1 d . . .
H4 H 0.6241 -0.0153 0.3558 0.062 Uiso 1 1 calc R . .
C5 C 0.8099(8) -0.1403(6) 0.3631(7) 0.098(3) Uani 1 1 d U . .
H5A H 0.8302 -0.1955 0.3521 0.147 Uiso 1 1 calc R . .
H5B H 0.8105 -0.1334 0.4079 0.147 Uiso 1 1 calc R . .
H5C H 0.8490 -0.1156 0.3369 0.147 Uiso 1 1 calc R . .
C6 C 0.6872(9) -0.1589(7) 0.3240(7) 0.106(4) Uani 1 1 d . . .
H6A H 0.7299 -0.2110 0.3206 0.160 Uiso 1 1 calc R . .
H6B H 0.6763 -0.1415 0.2818 0.160 Uiso 1 1 calc R . .
H6C H 0.6321 -0.1593 0.3512 0.160 Uiso 1 1 calc R . .
N3 N 0.9241(4) 0.6432(4) 0.1154(3) 0.0608(18) Uani 1 1 d . . .
O3 O 1.0055(5) 0.6774(5) 0.1732(4) 0.099(2) Uani 1 1 d . . .
C7 C 0.9972(5) 0.6509(5) 0.1238(4) 0.059(2) Uani 1 1 d . . .
H7 H 1.0468 0.6353 0.0903 0.071 Uiso 1 1 calc R . .
C8 C 0.8490(8) 0.6593(8) 0.1635(6) 0.106(4) Uani 1 1 d U . .
H8A H 0.8009 0.6511 0.1470 0.159 Uiso 1 1 calc R . .
H8B H 0.8318 0.7131 0.1781 0.159 Uiso 1 1 calc R . .
H8C H 0.8620 0.6250 0.1990 0.159 Uiso 1 1 calc R . .
C9 C 0.9216(6) 0.6049(6) 0.0587(5) 0.076(3) Uani 1 1 d . . .
H9A H 0.8618 0.6040 0.0599 0.115 Uiso 1 1 calc R . .
H9B H 0.9621 0.5519 0.0563 0.115 Uiso 1 1 calc R . .
H9C H 0.9391 0.6328 0.0214 0.115 Uiso 1 1 calc R . .
O4 O 0.5627(8) 0.6587(7) 0.8591(6) 0.075(3) Uiso 0.50 1 d PD . .
C16 C 0.580(2) 0.7239(12) 0.8711(10) 0.138(11) Uiso 0.50 1 d PD . .
H16A H 0.5254 0.7633 0.8919 0.166 Uiso 0.50 1 calc PR . .
H16B H 0.6223 0.7122 0.9003 0.166 Uiso 0.50 1 calc PR . .
C17 C 0.6177(15) 0.7551(13) 0.8114(10) 0.092(6) Uiso 0.50 1 d PD . .
H17A H 0.6299 0.8019 0.8212 0.138 Uiso 0.50 1 calc PR . .
H17B H 0.5756 0.7675 0.7827 0.138 Uiso 0.50 1 calc PR . .
H17C H 0.6724 0.7164 0.7911 0.138 Uiso 0.50 1 calc PR . .
C18 C 0.5256(13) 0.6258(10) 0.9097(7) 0.082(6) Uiso 0.50 1 d PD . .
H18A H 0.4646 0.6604 0.9233 0.098 Uiso 0.50 1 calc PR . .
H18B H 0.5571 0.6267 0.9444 0.098 Uiso 0.50 1 calc PR . .
C19 C 0.5211(16) 0.5462(10) 0.9062(11) 0.095(7) Uiso 0.50 1 d PD . .
H19A H 0.4881 0.5347 0.9463 0.142 Uiso 0.50 1 calc PR . .
H19B H 0.5806 0.5091 0.8984 0.142 Uiso 0.50 1 calc PR . .
H19C H 0.4914 0.5424 0.8716 0.142 Uiso 0.50 1 calc PR . .
O1W O 0.4771(4) 0.6576(3) 0.5085(3) 0.0625(15) Uani 1 1 d D . .
H1W H 0.424(2) 0.665(6) 0.524(5) 0.09(3) Uiso 1 1 d D . .
H2W H 0.492(9) 0.688(6) 0.529(6) 0.13(5) Uiso 1 1 d D . .

loop_
_atom_site_aniso_label
_atom_site_aniso_U_11
_atom_site_aniso_U_22
_atom_site_aniso_U_33
_atom_site_aniso_U_23
_atom_site_aniso_U_13
_atom_site_aniso_U_12
Pd1 0.0259(3) 0.0248(3) 0.0318(3) -0.00064(18) 0.00067(19) -0.00840(19)
Pd2 0.0289(3) 0.0289(3) 0.0275(3) 0.00184(18) -0.00502(19) -0.00802(19)
P1 0.0296(8) 0.0258(7) 0.0405(9) -0.0003(6) 0.0012(7) -0.0066(6)
P2 0.0327(8) 0.0319(8) 0.0330(8) 0.0005(6) -0.0029(6) -0.0142(7)
P3 0.0305(8) 0.0322(8) 0.0318(8) 0.0040(6) -0.0036(6) -0.0051(6)
P4 0.0326(8) 0.0331(8) 0.0292(8) 0.0024(6) -0.0059(6) -0.0116(7)
N11 0.025(2) 0.022(2) 0.039(3) 0.002(2) -0.003(2) -0.0044(19)
N71 0.045(3) 0.023(2) 0.032(3) -0.007(2) -0.001(2) -0.016(2)
N11' 0.027(2) 0.030(3) 0.036(3) 0.000(2) -0.005(2) -0.007(2)
N71' 0.054(3) 0.026(2) 0.033(3) 0.001(2) -0.004(2) -0.019(2)
O81 0.062(3) 0.034(2) 0.034(2) -0.0027(18) -0.004(2) -0.025(2)
C21 0.028(3) 0.026(3) 0.032(3) 0.000(2) -0.005(2) -0.006(2)
C31 0.032(3) 0.025(3) 0.036(3) -0.004(2) -0.001(3) -0.008(2)
C41 0.039(3) 0.037(3) 0.033(3) -0.002(3) 0.001(3) -0.016(3)
C51 0.044(4) 0.039(3) 0.032(3) 0.000(3) -0.002(3) -0.013(3)
C61 0.038(3) 0.034(3) 0.039(3) 0.000(3) 0.002(3) -0.011(3)
C81 0.030(3) 0.030(3) 0.034(3) -0.002(2) -0.004(2) -0.011(2)
C4A 0.049(4) 0.069(5) 0.042(4) -0.005(3) -0.008(3) -0.032(4)
C21' 0.036(3) 0.027(3) 0.037(3) 0.005(2) -0.012(3) -0.013(3)
C31' 0.039(3) 0.033(3) 0.034(3) 0.003(3) -0.008(3) -0.014(3)
C41' 0.043(4) 0.038(3) 0.040(4) 0.005(3) -0.011(3) -0.016(3)
C51' 0.044(4) 0.043(4) 0.039(3) 0.001(3) 0.001(3) -0.025(3)
C61' 0.037(3) 0.045(4) 0.033(3) 0.002(3) 0.000(3) -0.014(3)
C4A' 0.079(5) 0.057(4) 0.047(4) 0.003(3) -0.004(4) -0.050(4)
N12 0.031(3) 0.030(3) 0.032(3) -0.001(2) -0.001(2) -0.010(2)
N72 0.037(3) 0.023(2) 0.036(3) -0.001(2) 0.000(2) 0.001(2)
N12' 0.031(3) 0.032(3) 0.033(3) 0.000(2) -0.007(2) -0.005(2)
N72' 0.031(3) 0.028(2) 0.034(3) -0.001(2) -0.006(2) 0.001(2)
O82 0.079(4) 0.034(3) 0.050(3) 0.009(2) 0.020(3) 0.024(3)
C22 0.029(3) 0.024(3) 0.041(3) 0.000(2) 0.001(3) -0.003(2)
C32 0.027(3) 0.025(3) 0.039(3) 0.001(2) -0.005(3) -0.009(2)
C42 0.028(3) 0.032(3) 0.038(3) 0.005(2) -0.009(3) -0.013(2)
C52 0.039(4) 0.036(3) 0.038(3) 0.009(3) -0.008(3) -0.008(3)
C62 0.032(3) 0.035(3) 0.040(3) 0.002(3) 0.003(3) -0.013(3)
C82 0.033(3) 0.033(3) 0.034(3) -0.003(3) -0.005(3) -0.006(3)
C4B 0.043(4) 0.026(3) 0.045(4) 0.006(3) -0.009(3) -0.009(3)
C22' 0.030(3) 0.033(3) 0.032(3) -0.007(2) -0.002(3) -0.006(3)
C32' 0.029(3) 0.027(3) 0.032(3) 0.001(2) -0.007(2) -0.005(2)
C42' 0.025(3) 0.039(3) 0.039(3) -0.010(3) -0.001(3) -0.010(3)
C52' 0.027(3) 0.039(3) 0.038(3) -0.006(3) 0.000(3) -0.007(3)
C62' 0.032(3) 0.041(3) 0.036(3) 0.005(3) -0.007(3) -0.016(3)
C4B' 0.034(3) 0.037(3) 0.047(4) -0.003(3) -0.002(3) -0.002(3)
C100 0.042(4) 0.035(3) 0.060(4) 0.012(3) -0.012(3) -0.009(3)
C101 0.038(4) 0.050(4) 0.063(5) 0.015(3) -0.020(3) -0.016(3)
C102 0.048(4) 0.051(4) 0.041(4) 0.009(3) -0.010(3) -0.028(3)
C103 0.032(3) 0.026(3) 0.052(4) -0.005(3) 0.006(3) -0.008(3)
C104 0.041(4) 0.034(3) 0.052(4) -0.008(3) -0.008(3) -0.006(3)
C105 0.042(4) 0.044(4) 0.061(5) -0.007(3) 0.001(3) -0.015(3)
C106 0.045(4) 0.026(3) 0.075(5) -0.008(3) 0.005(4) -0.013(3)
C107 0.041(4) 0.033(3) 0.069(5) 0.011(3) 0.007(4) -0.009(3)
C108 0.041(4) 0.029(3) 0.045(4) -0.005(3) 0.005(3) -0.007(3)
C109 0.039(4) 0.029(3) 0.050(4) -0.005(3) 0.007(3) -0.013(3)
C110 0.048(4) 0.050(4) 0.073(5) -0.012(4) 0.018(4) -0.015(4)
C111 0.071(6) 0.073(6) 0.071(6) -0.026(5) 0.029(5) -0.020(5)
C112 0.076(7) 0.104(8) 0.069(6) -0.036(6) 0.034(6) -0.040(6)
C113 0.101(7) 0.073(6) 0.040(4) -0.008(4) 0.001(4) -0.040(5)
C114 0.057(4) 0.044(4) 0.044(4) -0.007(3) 0.007(3) -0.015(3)
C115 0.033(3) 0.036(3) 0.032(3) 0.001(2) -0.005(3) -0.016(3)
C116 0.047(4) 0.059(4) 0.042(4) 0.000(3) -0.010(3) -0.030(3)
C117 0.050(4) 0.075(5) 0.047(4) 0.009(4) 0.003(3) -0.042(4)
C118 0.058(5) 0.078(5) 0.040(4) 0.002(4) 0.010(4) -0.043(4)
C119 0.069(5) 0.061(5) 0.037(4) 0.009(3) -0.019(4) -0.031(4)
C120 0.037(3) 0.042(4) 0.042(4) 0.006(3) -0.009(3) -0.012(3)
C121 0.041(4) 0.042(4) 0.040(4) -0.008(3) 0.002(3) -0.022(3)
C122 0.081(6) 0.049(4) 0.044(4) -0.007(3) 0.012(4) -0.025(4)
C123 0.139(10) 0.077(6) 0.061(6) -0.034(5) 0.035(6) -0.057(7)
C124 0.097(7) 0.061(5) 0.080(6) -0.038(5) 0.027(6) -0.035(5)
C125 0.058(5) 0.041(4) 0.090(7) -0.010(4) 0.012(5) -0.018(4)
C126 0.052(4) 0.038(4) 0.054(4) -0.010(3) -0.002(3) -0.019(3)
C127 0.026(3) 0.041(4) 0.057(4) 0.002(3) -0.006(3) -0.008(3)
C128 0.033(3) 0.048(4) 0.058(4) 0.007(3) -0.016(3) -0.009(3)
C129 0.036(3) 0.044(4) 0.038(3) -0.006(3) -0.004(3) -0.017(3)
C130 0.038(3) 0.039(3) 0.032(3) 0.009(3) -0.006(3) -0.006(3)
C131 0.049(4) 0.079(6) 0.046(4) -0.008(4) -0.003(3) -0.017(4)
C132 0.064(5) 0.099(7) 0.036(4) -0.011(4) 0.004(4) -0.009(5)
C133 0.094(7) 0.073(6) 0.062(6) -0.036(5) -0.017(5) -0.007(6)
C134 0.081(6) 0.045(4) 0.070(6) -0.009(4) -0.027(5) -0.005(4)
C135 0.058(4) 0.040(4) 0.041(4) -0.001(3) -0.019(3) -0.009(3)
C136 0.039(3) 0.040(3) 0.029(3) 0.002(3) -0.001(3) -0.016(3)
C137 0.041(4) 0.045(4) 0.040(4) 0.006(3) -0.005(3) 0.000(3)
C138 0.066(5) 0.046(4) 0.051(4) 0.016(3) -0.018(4) -0.003(4)
C139 0.073(6) 0.074(6) 0.041(4) 0.009(4) -0.003(4) -0.019(5)
C140 0.065(5) 0.058(5) 0.047(4) 0.015(4) 0.016(4) 0.007(4)
C141 0.053(4) 0.043(4) 0.042(4) 0.007(3) -0.002(3) -0.008(3)
C142 0.047(4) 0.036(3) 0.031(3) 0.004(3) -0.010(3) -0.019(3)
C143 0.038(4) 0.065(4) 0.035(3) 0.000(3) -0.001(3) -0.022(3)
C144 0.062(5) 0.076(5) 0.046(4) -0.006(4) 0.006(4) -0.040(4)
C145 0.074(6) 0.090(6) 0.035(4) -0.012(4) 0.004(4) -0.029(5)
C146 0.071(5) 0.101(7) 0.035(4) -0.015(4) -0.009(4) -0.042(5)
C147 0.048(4) 0.070(5) 0.039(4) -0.006(3) -0.011(3) -0.026(4)
C148 0.042(4) 0.041(3) 0.039(3) 0.001(3) -0.016(3) -0.019(3)
C149 0.042(4) 0.041(4) 0.052(4) -0.004(3) -0.012(3) -0.018(3)
C150 0.059(5) 0.046(4) 0.083(6) 0.001(4) -0.037(5) -0.018(4)
C151 0.076(6) 0.046(5) 0.091(7) 0.028(5) -0.044(5) -0.032(4)
C152 0.083(6) 0.065(6) 0.074(6) 0.028(5) -0.033(5) -0.044(5)
C153 0.055(4) 0.048(4) 0.048(4) 0.017(3) -0.014(3) -0.017(3)
S11 0.0617(14) 0.0473(12) 0.126(2) 0.0091(13) 0.0199(15) -0.0034(11)
O11 0.143(7) 0.149(7) 0.200(8) -0.029(6) -0.069(6) -0.071(6)
O21 0.081(4) 0.054(4) 0.099(5) 0.002(3) -0.001(4) -0.006(3)
O31 0.125(6) 0.101(5) 0.145(7) 0.035(5) 0.045(5) 0.001(5)
F11 0.097(6) 0.166(9) 0.330(17) -0.050(10) -0.067(8) -0.036(6)
F21 0.101(5) 0.080(4) 0.142(6) -0.001(4) 0.038(4) 0.015(4)
F31 0.188(9) 0.141(7) 0.107(6) 0.031(5) 0.060(6) -0.028(7)
C11 0.070(6) 0.078(6) 0.070(6) 0.004(5) -0.008(5) -0.012(5)
S12 0.0394(10) 0.0691(13) 0.0594(12) 0.0158(10) -0.0042(9) -0.0153(9)
O12 0.057(4) 0.116(5) 0.078(4) -0.001(4) 0.003(3) -0.043(4)
O22 0.184(8) 0.121(6) 0.141(7) -0.006(5) -0.024(6) -0.093(6)
O32 0.073(4) 0.169(7) 0.102(5) 0.053(5) -0.013(4) 0.003(5)
F12 0.148(6) 0.180(7) 0.091(4) 0.061(5) -0.036(4) 0.001(5)
F22 0.335(17) 0.138(8) 0.095(6) -0.026(6) 0.007(8) 0.033(10)
F32 0.122(6) 0.270(9) 0.137(6) 0.045(6) 0.025(5) -0.060(6)
C12 0.062(6) 0.116(10) 0.104(9) 0.056(8) 0.029(6) 0.026(6)
S13 0.0545(10) 0.0544(10) 0.0296(8) 0.0021(7) -0.0113(7) -0.0202(9)
O13 0.071(4) 0.136(6) 0.035(3) 0.012(3) -0.003(3) -0.042(4)
O23 0.144(7) 0.080(4) 0.087(5) 0.022(4) -0.064(5) -0.062(5)
O33 0.058(3) 0.073(3) 0.038(3) 0.005(2) -0.023(2) -0.026(3)
F13 0.091(4) 0.201(6) 0.099(4) -0.025(4) -0.011(4) -0.029(4)
F23 0.129(5) 0.103(4) 0.185(6) -0.033(4) -0.070(5) 0.005(4)
F33 0.067(3) 0.126(5) 0.093(4) -0.017(4) -0.045(3) -0.004(3)
C13 0.052(5) 0.101(8) 0.070(6) -0.035(5) -0.006(5) -0.021(5)
S14 0.0475(19) 0.046(2) 0.0393(17) 0.0067(16) -0.0064(13) -0.0147(18)
S14' 0.038(2) 0.056(3) 0.040(3) 0.010(3) -0.0041(19) -0.014(3)
O14 0.072(2) 0.092(3) 0.071(2) 0.003(2) -0.0009(19) -0.028(2)
O24 0.072(2) 0.092(3) 0.071(2) 0.003(2) -0.0009(19) -0.028(2)
O34 0.072(2) 0.092(3) 0.071(2) 0.003(2) -0.0009(19) -0.028(2)
F14 0.072(2) 0.155(4) 0.079(2) 0.032(2) -0.0147(18) -0.044(2)
F24 0.072(2) 0.155(4) 0.079(2) 0.032(2) -0.0147(18) -0.044(2)
F34 0.072(2) 0.155(4) 0.079(2) 0.032(2) -0.0147(18) -0.044(2)
C14 0.039(5) 0.035(7) 0.031(5) 0.020(6) 0.004(4) -0.009(7)
C14' 0.039(5) 0.035(7) 0.031(5) 0.020(6) 0.004(4) -0.009(7)
N1 0.078(6) 0.152(10) 0.093(7) 0.002(7) -0.024(5) -0.031(6)
O1 0.061(4) 0.101(5) 0.194(7) 0.049(5) -0.016(5) -0.024(4)
C1 0.089(7) 0.113(8) 0.150(9) 0.048(7) -0.004(7) -0.037(6)
C2 0.049(5) 0.082(7) 0.127(9) -0.001(6) -0.024(6) -0.016(5)
C3 0.168(11) 0.175(11) 0.179(11) -0.003(8) -0.066(9) -0.037(8)
N2 0.057(4) 0.033(3) 0.071(4) -0.003(3) -0.010(3) -0.020(3)
O2 0.072(4) 0.037(3) 0.068(4) -0.009(2) 0.004(3) -0.020(3)
C4 0.047(4) 0.037(4) 0.069(5) -0.009(3) -0.004(4) -0.012(3)
C5 0.089(6) 0.062(5) 0.141(8) 0.004(5) -0.029(6) -0.017(5)
C6 0.111(9) 0.080(7) 0.143(11) -0.029(7) -0.041(8) -0.038(7)
N3 0.046(4) 0.083(5) 0.057(4) 0.019(4) -0.011(3) -0.027(3)
O3 0.067(4) 0.134(7) 0.105(6) -0.031(5) -0.025(4) -0.036(4)
C7 0.047(4) 0.065(5) 0.072(5) -0.012(4) -0.017(4) -0.020(4)
C8 0.078(6) 0.135(8) 0.102(7) 0.012(6) -0.012(6) -0.034(6)
C9 0.056(5) 0.103(7) 0.081(7) 0.003(6) -0.024(5) -0.035(5)
O1W 0.054(4) 0.042(3) 0.068(4) -0.001(3) 0.009(3) 0.005(3)

loop_
_atom_type_symbol
_atom_type_description
_atom_type_scat_dispersion_real
_atom_type_scat_dispersion_imag
_atom_type_scat_source
C C 0.0033 0.0016 'International Tables Vol C Tables 4.2.6.8 and 6.1.1.4'
H H 0.0000 0.0000 'International Tables Vol C Tables 4.2.6.8 and 6.1.1.4'
N N 0.0061 0.0033 'International Tables Vol C Tables 4.2.6.8 and 6.1.1.4'
O O 0.0106 0.0060 'International Tables Vol C Tables 4.2.6.8 and 6.1.1.4'
F F 0.0171 0.0103 'International Tables Vol C Tables 4.2.6.8 and 6.1.1.4'
P P 0.1023 0.0942 'International Tables Vol C Tables 4.2.6.8 and 6.1.1.4'
S S 0.1246 0.1234 'International Tables Vol C Tables 4.2.6.8 and 6.1.1.4'
Pd Pd -0.9988 1.0072 'International Tables Vol C Tables 4.2.6.8 and 6.1.1.4'

loop_
_geom_angle_atom_site_label_1
_geom_angle_atom_site_label_2
_geom_angle_atom_site_label_3
_geom_angle
N11 Pd1 N12 86.71(18)
N11 Pd1 P1 91.52(13)
N12 Pd1 P1 178.11(14)
N11 Pd1 P2 179.08(14)
N12 Pd1 P2 92.42(14)
P1 Pd1 P2 89.35(6)
N11' Pd2 N12' 88.41(19)
N11' Pd2 P4 176.84(14)
N12' Pd2 P4 89.39(15)
N11' Pd2 P3 89.91(13)
N12' Pd2 P3 178.24(14)
P4 Pd2 P3 92.27(6)
C109 P1 C100 108.2(3)
C109 P1 C103 105.0(3)
C100 P1 C103 104.8(3)
C109 P1 Pd1 112.7(2)
C100 P1 Pd1 113.4(2)
C103 P1 Pd1 112.0(2)
C115 P2 C121 105.3(3)
C115 P2 C102 106.0(3)
C121 P2 C102 103.8(3)
C115 P2 Pd1 115.0(2)
C121 P2 Pd1 112.3(2)
C102 P2 Pd1 113.4(2)
C130 P3 C136 106.6(3)
C130 P3 C127 102.6(3)
C136 P3 C127 105.0(3)
C130 P3 Pd2 111.8(2)
C136 P3 Pd2 113.6(2)
C127 P3 Pd2 116.2(2)
C148 P4 C142 106.6(3)
C148 P4 C129 103.3(3)
C142 P4 C129 105.9(3)
C148 P4 Pd2 111.7(2)
C142 P4 Pd2 112.3(2)
C129 P4 Pd2 116.3(2)
C61 N11 C21 119.4(5)
C61 N11 Pd1 121.1(4)
C21 N11 Pd1 119.2(4)
C81 N71 C31 123.9(5)
C81 N71 H71 118.0
C31 N71 H71 118.0
C21' N11' C61' 119.4(5)
C21' N11' Pd2 117.8(4)
C61' N11' Pd2 122.2(4)
C81 N71' C31' 124.7(5)
C81 N71' H71' 117.7
C31' N71' H71' 117.7
N11 C21 C31 120.6(5)
N11 C21 H21 119.7
C31 C21 H21 119.7
C41 C31 C21 120.3(6)
C41 C31 N71 119.6(5)
C21 C31 N71 120.1(5)
C31 C41 C51 117.5(6)
C31 C41 C4A 122.0(6)
C51 C41 C4A 120.5(6)
C61 C51 C41 119.1(6)
C61 C51 H51 120.4
C41 C51 H51 120.4
N11 C61 C51 123.0(6)
N11 C61 H61 118.5
C51 C61 H61 118.5
O81 C81 N71' 124.9(6)
O81 C81 N71 122.6(5)
N71' C81 N71 112.5(5)
C41 C4A H4A1 109.5
C41 C4A H4A2 109.5
H4A1 C4A H4A2 109.5
C41 C4A H4A3 109.5
H4A1 C4A H4A3 109.5
H4A2 C4A H4A3 109.5
N11' C21' C31' 122.3(6)
N11' C21' H21' 118.8
C31' C21' H21' 118.8
C21' C31' C41' 120.5(6)
C21' C31' N71' 120.9(5)
C41' C31' N71' 118.6(6)
C51' C41' C31' 115.2(6)
C51' C41' C4A' 122.7(6)
C31' C41' C4A' 122.0(6)
C61' C51' C41' 122.0(6)
C61' C51' H51' 119.0
C41' C51' H51' 119.0
N11' C61' C51' 120.6(6)
N11' C61' H61' 119.7
C51' C61' H61' 119.7
C41' C4A' H4A4 109.5
C41' C4A' H4A5 109.5
H4A4 C4A' H4A5 109.5
C41' C4A' H4A6 109.5
H4A4 C4A' H4A6 109.5
H4A5 C4A' H4A6 109.5
C62 N12 C22 118.8(5)
C62 N12 Pd1 122.2(4)
C22 N12 Pd1 119.0(4)
C82 N72 C32 127.3(5)
C82 N72 H72 116.3
C32 N72 H72 116.3
C62' N12' C22' 120.1(5)
C62' N12' Pd2 122.1(4)
C22' N12' Pd2 117.4(4)
C82 N72' C32' 125.9(5)
C82 N72' H72' 117.1
C32' N72' H72' 117.1
N12 C22 C32 122.6(5)
N12 C22 H22 118.7
C32 C22 H22 118.7
N72 C32 C22 123.0(5)
N72 C32 C42 119.0(5)
C22 C32 C42 118.0(5)
C52 C42 C32 116.7(5)
C52 C42 C4B 122.4(5)
C32 C42 C4B 120.9(5)
C62 C52 C42 121.8(6)
C62 C52 H52 119.1
C42 C52 H52 119.1
N12 C62 C52 122.0(6)
N12 C62 H62 119.0
C52 C62 H62 119.0
O82 C82 N72 123.6(6)
O82 C82 N72' 123.5(6)
N72 C82 N72' 112.9(5)
C42 C4B H4B1 109.5
C42 C4B H4B2 109.5
H4B1 C4B H4B2 109.5
C42 C4B H4B3 109.5
H4B1 C4B H4B3 109.5
H4B2 C4B H4B3 109.5
N12' C22' C32' 121.1(5)
N12' C22' H22' 119.4
C32' C22' H22' 119.4
N72' C32' C22' 123.2(5)
N72' C32' C42' 118.3(5)
C22' C32' C42' 118.4(5)
C52' C42' C32' 117.5(5)
C52' C42' C4B' 120.3(5)
C32' C42' C4B' 122.2(6)
C62' C52' C42' 120.3(6)
C62' C52' H52' 119.8
C42' C52' H52' 119.8
N12' C62' C52' 122.3(6)
N12' C62' H62' 118.9
C52' C62' H62' 118.9
C42' C4B' H4B4 109.5
C42' C4B' H4B5 109.5
H4B4 C4B' H4B5 109.5
C42' C4B' H4B6 109.5
H4B4 C4B' H4B6 109.5
H4B5 C4B' H4B6 109.5
C101 C100 P1 116.0(5)
C101 C100 H10A 108.3
P1 C100 H10A 108.3
C101 C100 H10B 108.3
P1 C100 H10B 108.3
H10A C100 H10B 107.4
C102 C101 C100 114.4(6)
C102 C101 H10C 108.7
C100 C101 H10C 108.7
C102 C101 H10D 108.7
C100 C101 H10D 108.7
H10C C101 H10D 107.6
C101 C102 P2 114.2(5)
C101 C102 H10E 108.7
P2 C102 H10E 108.7
C101 C102 H10F 108.7
P2 C102 H10F 108.7
H10E C102 H10F 107.6
C108 C103 C104 120.1(6)
C108 C103 P1 120.4(5)
C104 C103 P1 119.3(5)
C105 C104 C103 119.3(7)
C105 C104 H104 120.3
C103 C104 H104 120.3
C106 C105 C104 121.1(7)
C106 C105 H105 119.4
C104 C105 H105 119.4
C105 C106 C107 120.1(7)
C105 C106 H106 120.0
C107 C106 H106 120.0
C106 C107 C108 120.9(7)
C106 C107 H107 119.6
C108 C107 H107 119.6
C103 C108 C107 118.5(7)
C103 C108 H108 120.8
C107 C108 H108 120.8
C114 C109 C110 118.7(7)
C114 C109 P1 119.0(5)
C110 C109 P1 122.3(6)
C111 C110 C109 119.6(9)
C111 C110 H110 120.2
C109 C110 H110 120.2
C110 C111 C112 122.1(9)
C110 C111 H111 118.9
C112 C111 H111 118.9
C111 C112 C113 119.1(9)
C111 C112 H112 120.5
C113 C112 H112 120.5
C114 C113 C112 120.1(9)
C114 C113 H113 119.9
C112 C113 H113 119.9
C109 C114 C113 120.3(8)
C109 C114 H114 119.8
C113 C114 H114 119.8
C116 C115 C120 119.4(6)
C116 C115 P2 121.7(5)
C120 C115 P2 118.8(5)
C117 C116 C115 119.1(6)
C117 C116 H116 120.4
C115 C116 H116 120.4
C118 C117 C116 121.8(7)
C118 C117 H117 119.1
C116 C117 H117 119.1
C119 C118 C117 121.0(7)
C119 C118 H118 119.5
C117 C118 H118 119.5
C118 C119 C120 118.7(7)
C118 C119 H119 120.6
C120 C119 H119 120.6
C115 C120 C119 119.8(6)
C115 C120 H120 120.1
C119 C120 H120 120.1
C126 C121 C122 117.9(6)
C126 C121 P2 121.4(5)
C122 C121 P2 120.4(5)
C123 C122 C121 122.0(8)
C123 C122 H122 119.0
C121 C122 H122 119.0
C124 C123 C122 117.8(8)
C124 C123 H123 121.1
C122 C123 H123 121.1
C125 C124 C123 121.5(8)
C125 C124 H124 119.3
C123 C124 H124 119.3
C124 C125 C126 120.1(8)
C124 C125 H125 119.9
C126 C125 H125 119.9
C121 C126 C125 120.7(7)
C121 C126 H126 119.6
C125 C126 H126 119.6
C128 C127 P3 113.8(5)
C128 C127 H12A 108.8
P3 C127 H12A 108.8
C128 C127 H12B 108.8
P3 C127 H12B 108.8
H12A C127 H12B 107.7
C129 C128 C127 113.3(6)
C129 C128 H12C 108.9
C127 C128 H12C 108.9
C129 C128 H12D 108.9
C127 C128 H12D 108.9
H12C C128 H12D 107.7
C128 C129 P4 113.4(5)
C128 C129 H12E 108.9
P4 C129 H12E 108.9
C128 C129 H12F 108.9
P4 C129 H12F 108.9
H12E C129 H12F 107.7
C135 C130 C131 120.1(7)
C135 C130 P3 121.2(5)
C131 C130 P3 118.3(6)
C130 C131 C132 116.9(9)
C130 C131 H131 121.5
C132 C131 H131 121.5
C133 C132 C131 123.1(8)
C133 C132 H132 118.5
C131 C132 H132 118.5
C132 C133 C134 120.2(8)
C132 C133 H133 119.9
C134 C133 H133 119.9
C133 C134 C135 119.2(9)
C133 C134 H134 120.4
C135 C134 H134 120.4
C130 C135 C134 120.4(7)
C130 C135 H135 119.8
C134 C135 H135 119.8
C141 C136 C137 119.4(6)
C141 C136 P3 120.7(5)
C137 C136 P3 119.9(5)
C138 C137 C136 119.7(6)
C138 C137 H137 120.2
C136 C137 H137 120.2
C139 C138 C137 120.2(7)
C139 C138 H138 119.9
C137 C138 H138 119.9
C138 C139 C140 119.9(7)
C138 C139 H139 120.1
C140 C139 H139 120.1
C139 C140 C141 120.5(7)
C139 C140 H140 119.7
C141 C140 H140 119.7
C136 C141 C140 120.3(7)
C136 C141 H141 119.9
C140 C141 H141 119.9
C143 C142 C147 119.9(6)
C143 C142 P4 121.0(5)
C147 C142 P4 119.1(5)
C144 C143 C142 121.3(7)
C144 C143 H143 119.3
C142 C143 H143 119.3
C145 C144 C143 119.6(7)
C145 C144 H144 120.2
C143 C144 H144 120.2
C144 C145 C146 120.1(7)
C144 C145 H145 120.0
C146 C145 H145 120.0
C147 C146 C145 119.3(7)
C147 C146 H146 120.3
C145 C146 H146 120.3
C146 C147 C142 119.6(7)
C146 C147 H147 120.2
C142 C147 H147 120.2
C149 C148 C153 119.8(6)
C149 C148 P4 121.0(5)
C153 C148 P4 119.2(5)
C148 C149 C150 121.4(7)
C148 C149 H149 119.3
C150 C149 H149 119.3
C149 C150 C151 118.4(8)
C149 C150 H150 120.8
C151 C150 H150 120.8
C152 C151 C150 120.4(7)
C152 C151 H151 119.8
C150 C151 H151 119.8
C151 C152 C153 120.7(9)
C151 C152 H152 119.7
C153 C152 H152 119.7
C148 C153 C152 119.3(8)
C148 C153 H153 120.3
C152 C153 H153 120.3
O31 S11 O21 117.6(5)
O31 S11 O11 114.7(7)
O21 S11 O11 111.7(6)
O31 S11 C11 105.7(5)
O21 S11 C11 105.1(5)
O11 S11 C11 99.7(6)
F31 C11 F21 110.2(9)
F31 C11 F11 99.6(11)
F21 C11 F11 108.0(10)
F31 C11 S11 113.0(8)
F21 C11 S11 112.4(8)
F11 C11 S11 112.8(9)
O12 S12 O22 113.1(6)
O12 S12 O32 115.8(5)
O22 S12 O32 112.5(7)
O12 S12 C12 102.2(4)
O22 S12 C12 105.2(5)
O32 S12 C12 106.6(4)
F32 C12 F12 104.5(8)
F32 C12 F22 105.8(11)
F12 C12 F22 102.7(9)
F32 C12 S12 112.4(7)
F12 C12 S12 114.2(7)
F22 C12 S12 116.0(6)
O13 S13 O33 115.7(4)
O13 S13 O23 113.6(4)
O33 S13 O23 115.3(3)
O13 S13 C13 102.5(5)
O33 S13 C13 103.6(4)
O23 S13 C13 103.6(5)
F23 C13 F13 102.7(9)
F23 C13 F33 110.3(10)
F13 C13 F33 107.0(8)
F23 C13 S13 110.5(7)
F13 C13 S13 111.6(9)
F33 C13 S13 114.0(6)
O14 S14 O34 118.8(4)
O14 S14 O24 109.5(5)
O34 S14 O24 115.5(4)
O14 S14 C14 107.4(5)
O34 S14 C14 101.9(5)
O24 S14 C14 101.5(4)
O14 S14' O34 123.6(6)
O14 S14' C14' 110.2(7)
O34 S14' C14' 102.0(7)
O14 S14' F24 118.8(5)
O34 S14' F24 116.7(5)
C14' S14' F24 63.3(7)
O14 S14' O24 77.9(4)
O34 S14' O24 82.0(4)
C14' S14' O24 58.0(7)
F24 S14' O24 121.0(4)
S14' O14 S14 31.3(2)
S14 O24 C14' 56.9(6)
S14 O24 S14' 4.0(3)
C14' O24 S14' 53.1(5)
S14' O34 S14 31.3(3)
C14' F14 C14 32.5(8)
C14 F24 S14' 55.0(6)
C14' F34 C14 31.5(8)
F34 C14 F14 108.0(9)
F34 C14 F24 106.5(8)
F14 C14 F24 105.0(9)
F34 C14 S14 113.6(8)
F14 C14 S14 113.9(7)
F24 C14 S14 109.2(8)
F14 C14' F34 109.0(17)
F14 C14' O24 131.0(12)
F34 C14' O24 118.3(14)
F14 C14' S14' 108.1(12)
F34 C14' S14' 108.7(10)
O24 C14' S14' 68.9(8)
C1 N1 C2 126.6(12)
C1 N1 C3 113.1(14)
C2 N1 C3 119.6(12)
N1 C1 O1 121.5(15)
N1 C1 H1 119.2
O1 C1 H1 119.2
N1 C2 H2A 109.5
N1 C2 H2B 109.5
H2A C2 H2B 109.5
N1 C2 H2C 109.5
H2A C2 H2C 109.5
H2B C2 H2C 109.5
N1 C3 H3A 109.5
N1 C3 H3B 109.5
H3A C3 H3B 109.5
N1 C3 H3C 109.5
H3A C3 H3C 109.5
H3B C3 H3C 109.5
C4 N2 C5 120.2(8)
C4 N2 C6 125.2(8)
C5 N2 C6 114.6(8)
O2 C4 N2 128.1(8)
O2 C4 H4 116.0
N2 C4 H4 116.0
N2 C5 H5A 109.5
N2 C5 H5B 109.5
H5A C5 H5B 109.5
N2 C5 H5C 109.5
H5A C5 H5C 109.5
H5B C5 H5C 109.5
N2 C6 H6A 109.5
N2 C6 H6B 109.5
H6A C6 H6B 109.5
N2 C6 H6C 109.5
H6A C6 H6C 109.5
H6B C6 H6C 109.5
C7 N3 C8 122.7(9)
C7 N3 C9 120.0(8)
C8 N3 C9 116.5(8)
O3 C7 N3 123.2(9)
O3 C7 H7 118.4
N3 C7 H7 118.4
N3 C8 H8A 109.5
N3 C8 H8B 109.5
H8A C8 H8B 109.5
N3 C8 H8C 109.5
H8A C8 H8C 109.5
H8B C8 H8C 109.5
N3 C9 H9A 109.5
N3 C9 H9B 109.5
H9A C9 H9B 109.5
N3 C9 H9C 109.5
H9A C9 H9C 109.5
H9B C9 H9C 109.5
C18 O4 C16 116.7(14)
C17 C16 O4 110.9(17)
C17 C16 H16A 109.5
O4 C16 H16A 109.4
C17 C16 H16B 109.5
O4 C16 H16B 109.5
H16A C16 H16B 108.0
C16 C17 H17A 109.5
C16 C17 H17B 109.5
H17A C17 H17B 109.5
C16 C17 H17C 109.5
H17A C17 H17C 109.5
H17B C17 H17C 109.5
O4 C18 C19 122.0(17)
O4 C18 H18A 106.8
C19 C18 H18A 106.8
O4 C18 H18B 106.8
C19 C18 H18B 106.8
H18A C18 H18B 106.7
C18 C19 H19A 109.5
C18 C19 H19B 109.5
H19A C19 H19B 109.5
C18 C19 H19C 109.5
H19A C19 H19C 109.5
H19B C19 H19C 109.5
H1W O1W H2W 106(10)

loop_
_geom_bond_atom_site_label_1
_geom_bond_atom_site_label_2
_geom_bond_distance
Pd1 N11 2.102(5)
Pd1 N12 2.099(5)
Pd1 P1 2.2720(15)
Pd1 P2 2.2781(16)
Pd2 N11' 2.102(5)
Pd2 N12' 2.108(5)
Pd2 P4 2.2705(16)
Pd2 P3 2.2826(15)
P1 C109 1.796(7)
P1 C100 1.823(7)
P1 C103 1.821(6)
P2 C115 1.802(6)
P2 C121 1.807(7)
P2 C102 1.815(7)
P3 C130 1.821(7)
P3 C136 1.821(6)
P3 C127 1.817(6)
P4 C148 1.818(7)
P4 C142 1.812(6)
P4 C129 1.830(6)
N11 C61 1.336(8)
N11 C21 1.340(8)
N71 C81 1.370(8)
N71 C31 1.415(8)
N71 H71 0.8800
N11' C21' 1.328(8)
N11' C61' 1.350(8)
N71' C81 1.354(8)
N71' C31' 1.428(8)
N71' H71' 0.8800
O81 C81 1.224(7)
C21 C31 1.399(8)
C21 H21 0.9500
C31 C41 1.373(9)
C41 C51 1.416(9)
C41 C4A 1.500(9)
C51 C61 1.356(10)
C51 H51 0.9500
C61 H61 0.9500
C4A H4A1 0.9800
C4A H4A2 0.9800
C4A H4A3 0.9800
C21' C31' 1.367(9)
C21' H21' 0.9500
C31' C41' 1.400(9)
C41' C51' 1.405(9)
C41' C4A' 1.505(10)
C51' C61' 1.357(9)
C51' H51' 0.9500
C61' H61' 0.9500
C4A' H4A4 0.9800
C4A' H4A5 0.9800
C4A' H4A6 0.9800
N12 C62 1.329(8)
N12 C22 1.337(8)
N72 C82 1.372(8)
N72 C32 1.385(8)
N72 H72 0.8800
N12' C62' 1.335(8)
N12' C22' 1.347(8)
N72' C82 1.379(8)
N72' C32' 1.377(8)
N72' H72' 0.8800
O82 C82 1.207(8)
C22 C32 1.404(8)
C22 H22 0.9500
C32 C42 1.410(8)
C42 C52 1.384(9)
C42 C4B 1.485(8)
C52 C62 1.354(9)
C52 H52 0.9500
C62 H62 0.9500
C4B H4B1 0.9800
C4B H4B2 0.9800
C4B H4B3 0.9800
C22' C32' 1.419(8)
C22' H22' 0.9500
C32' C42' 1.415(8)
C42' C52' 1.406(9)
C42' C4B' 1.504(9)
C52' C62' 1.366(9)
C52' H52' 0.9500
C62' H62' 0.9500
C4B' H4B4 0.9800
C4B' H4B5 0.9800
C4B' H4B6 0.9800
C100 C101 1.536(10)
C100 H10A 0.9900
C100 H10B 0.9900
C101 C102 1.533(10)
C101 H10C 0.9900
C101 H10D 0.9900
C102 H10E 0.9900
C102 H10F 0.9900
C103 C108 1.407(9)
C103 C104 1.411(10)
C104 C105 1.400(10)
C104 H104 0.9500
C105 C106 1.365(11)
C105 H105 0.9500
C106 C107 1.392(12)
C106 H106 0.9500
C107 C108 1.412(10)
C107 H107 0.9500
C108 H108 0.9500
C109 C114 1.396(11)
C109 C110 1.398(10)
C110 C111 1.385(12)
C110 H110 0.9500
C111 C112 1.351(15)
C111 H111 0.9500
C112 C113 1.399(14)
C112 H112 0.9500
C113 C114 1.387(11)
C113 H113 0.9500
C114 H114 0.9500
C115 C116 1.377(9)
C115 C120 1.400(9)
C116 C117 1.406(10)
C116 H116 0.9500
C117 C118 1.302(11)
C117 H117 0.9500
C118 C119 1.407(11)
C118 H118 0.9500
C119 C120 1.393(10)
C119 H119 0.9500
C120 H120 0.9500
C121 C126 1.392(10)
C121 C122 1.394(10)
C122 C123 1.386(12)
C122 H122 0.9500
C123 C124 1.410(14)
C123 H123 0.9500
C124 C125 1.341(13)
C124 H124 0.9500
C125 C126 1.399(10)
C125 H125 0.9500
C126 H126 0.9500
C127 C128 1.533(10)
C127 H12A 0.9900
C127 H12B 0.9900
C128 C129 1.526(9)
C128 H12C 0.9900
C128 H12D 0.9900
C129 H12E 0.9900
C129 H12F 0.9900
C130 C135 1.393(10)
C130 C131 1.389(10)
C131 C132 1.396(12)
C131 H131 0.9500
C132 C133 1.326(14)
C132 H132 0.9500
C133 C134 1.382(14)
C133 H133 0.9500
C134 C135 1.373(11)
C134 H134 0.9500
C135 H135 0.9500
C136 C141 1.351(10)
C136 C137 1.384(9)
C137 C138 1.395(10)
C137 H137 0.9500
C138 C139 1.355(12)
C138 H138 0.9500
C139 C140 1.355(12)
C139 H139 0.9500
C140 C141 1.393(10)
C140 H140 0.9500
C141 H141 0.9500
C142 C143 1.369(9)
C142 C147 1.396(9)
C143 C144 1.379(10)
C143 H143 0.9500
C144 C145 1.374(12)
C144 H144 0.9500
C145 C146 1.412(12)
C145 H145 0.9500
C146 C147 1.389(10)
C146 H146 0.9500
C147 H147 0.9500
C148 C149 1.394(10)
C148 C153 1.381(10)
C149 C150 1.375(10)
C149 H149 0.9500
C150 C151 1.419(13)
C150 H150 0.9500
C151 C152 1.361(14)
C151 H151 0.9500
C152 C153 1.404(11)
C152 H152 0.9500
C153 H153 0.9500
S11 O31 1.4485(11)
S11 O21 1.4488(10)
S11 O11 1.4505(11)
S11 C11 1.764(11)
F11 C11 1.332(14)
F21 C11 1.311(11)
F31 C11 1.267(12)
S12 O12 1.397(6)
S12 O22 1.424(10)
S12 O32 1.4488(10)
S12 C12 1.752(10)
F12 C12 1.3345(11)
F22 C12 1.3346(11)
F32 C12 1.3344(11)
S13 O13 1.424(6)
S13 O33 1.437(5)
S13 O23 1.441(7)
S13 C13 1.796(10)
F13 C13 1.299(12)
F23 C13 1.277(13)
F33 C13 1.306(10)
S14 O14 1.4486(11)
S14 O34 1.453(7)
S14 O24 1.4498(11)
S14 C14 1.798(14)
S14' O14 1.421(8)
S14' O34 1.411(8)
S14' C14' 1.90(2)
S14' F24 2.016(9)
S14' O24 2.214(6)
O24 C14' 2.01(2)
F14 C14' 1.28(2)
F14 C14 1.303(13)
F24 C14 1.3355(11)
F34 C14' 1.34(2)
F34 C14 1.328(13)
N1 C1 1.2897(11)
N1 C2 1.446(13)
N1 C3 1.51(2)
O1 C1 1.229(15)
C1 H1 0.9500
C2 H2A 0.9800
C2 H2B 0.9800
C2 H2C 0.9800
C3 H3A 0.9800
C3 H3B 0.9800
C3 H3C 0.9800
N2 C4 1.273(9)
N2 C5 1.432(12)
N2 C6 1.474(12)
O2 C4 1.196(9)
C4 H4 0.9500
C5 H5A 0.9800
C5 H5B 0.9800
C5 H5C 0.9800
C6 H6A 0.9800
C6 H6B 0.9800
C6 H6C 0.9800
N3 C7 1.297(10)
N3 C8 1.406(13)
N3 C9 1.447(12)
O3 C7 1.234(10)
C7 H7 0.9500
C8 H8A 0.9800
C8 H8B 0.9800
C8 H8C 0.9800
C9 H9A 0.9800
C9 H9B 0.9800
C9 H9C 0.9800
O4 C18 1.3597(11)
O4 C16 1.3600(11)
C16 C17 1.4899(11)
C16 H16A 0.9900
C16 H16B 0.9900
C17 H17A 0.9800
C17 H17B 0.9800
C17 H17C 0.9800
C18 C19 1.4899(11)
C18 H18A 0.9900
C18 H18B 0.9900
C19 H19A 0.9800
C19 H19B 0.9800
C19 H19C 0.9800
O1W H1W 0.846(11)
O1W H2W 0.840(11)

loop_
_geom_torsion_atom_site_label_1
_geom_torsion_atom_site_label_2
_geom_torsion_atom_site_label_3
_geom_torsion_atom_site_label_4
_geom_torsion
N11 Pd1 P1 C109 102.3(3)
N12 Pd1 P1 C109 123(4)
P2 Pd1 P1 C109 -78.0(3)
N11 Pd1 P1 C100 -134.3(3)
N12 Pd1 P1 C100 -114(4)
P2 Pd1 P1 C100 45.4(3)
N11 Pd1 P1 C103 -15.9(3)
N12 Pd1 P1 C103 4(4)
P2 Pd1 P1 C103 163.8(3)
N11 Pd1 P2 C115 -123(9)
N12 Pd1 P2 C115 -105.9(3)
P1 Pd1 P2 C115 74.8(2)
N11 Pd1 P2 C121 -3(9)
N12 Pd1 P2 C121 14.6(3)
P1 Pd1 P2 C121 -164.7(3)
N11 Pd1 P2 C102 115(9)
N12 Pd1 P2 C102 131.9(3)
P1 Pd1 P2 C102 -47.4(3)
N11' Pd2 P3 C130 27.0(3)
N12' Pd2 P3 C130 10(5)
P4 Pd2 P3 C130 -150.8(2)
N11' Pd2 P3 C136 -93.7(3)
N12' Pd2 P3 C136 -111(5)
P4 Pd2 P3 C136 88.6(2)
N11' Pd2 P3 C127 144.3(3)
N12' Pd2 P3 C127 127(5)
P4 Pd2 P3 C127 -33.4(3)
N11' Pd2 P4 C148 18(2)
N12' Pd2 P4 C148 -27.6(3)
P3 Pd2 P4 C148 151.8(2)
N11' Pd2 P4 C142 138(2)
N12' Pd2 P4 C142 92.0(3)
P3 Pd2 P4 C142 -88.6(2)
N11' Pd2 P4 C129 -100(2)
N12' Pd2 P4 C129 -145.8(3)
P3 Pd2 P4 C129 33.6(2)
N12 Pd1 N11 C61 85.5(4)
P1 Pd1 N11 C61 -95.1(4)
P2 Pd1 N11 C61 103(9)
N12 Pd1 N11 C21 -99.6(4)
P1 Pd1 N11 C21 79.8(4)
P2 Pd1 N11 C21 -82(9)
N12' Pd2 N11' C21' 88.4(4)
P4 Pd2 N11' C21' 43(3)
P3 Pd2 N11' C21' -91.1(4)
N12' Pd2 N11' C61' -100.4(5)
P4 Pd2 N11' C61' -146(2)
P3 Pd2 N11' C61' 80.1(4)
C61 N11 C21 C31 3.1(8)
Pd1 N11 C21 C31 -171.9(4)
N11 C21 C31 C41 -1.1(8)
N11 C21 C31 N71 176.9(5)
C81 N71 C31 C41 -147.4(6)
C81 N71 C31 C21 34.6(8)
C21 C31 C41 C51 -1.7(9)
N71 C31 C41 C51 -179.7(5)
C21 C31 C41 C4A 178.0(6)
N71 C31 C41 C4A 0.0(9)
C31 C41 C51 C61 2.6(9)
C4A C41 C51 C61 -177.2(6)
C21 N11 C61 C51 -2.2(9)
Pd1 N11 C61 C51 172.7(5)
C41 C51 C61 N11 -0.7(10)
C31' N71' C81 O81 7.8(10)
C31' N71' C81 N71 -170.3(5)
C31 N71 C81 O81 5.4(9)
C31 N71 C81 N71' -176.4(5)
C61' N11' C21' C31' 0.5(9)
Pd2 N11' C21' C31' 172.0(5)
N11' C21' C31' C41' -1.7(9)
N11' C21' C31' N71' -179.5(5)
C81 N71' C31' C21' -31.0(9)
C81 N71' C31' C41' 151.2(6)
C21' C31' C41' C51' 0.9(9)
N71' C31' C41' C51' 178.7(6)
C21' C31' C41' C4A' -174.3(7)
N71' C31' C41' C4A' 3.5(10)
C31' C41' C51' C61' 1.0(10)
C4A' C41' C51' C61' 176.2(7)
C21' N11' C61' C51' 1.5(9)
Pd2 N11' C61' C51' -169.6(5)
C41' C51' C61' N11' -2.3(10)
N11 Pd1 N12 C62 -102.1(5)
P1 Pd1 N12 C62 -122(4)
P2 Pd1 N12 C62 78.2(5)
N11 Pd1 N12 C22 76.7(5)
P1 Pd1 N12 C22 56(5)
P2 Pd1 N12 C22 -103.0(4)
N11' Pd2 N12' C62' 98.3(5)
P4 Pd2 N12' C62' -84.0(5)
P3 Pd2 N12' C62' 115(5)
N11' Pd2 N12' C22' -88.8(5)
P4 Pd2 N12' C22' 89.0(4)
P3 Pd2 N12' C22' -72(5)
C62 N12 C22 C32 -2.2(9)
Pd1 N12 C22 C32 178.9(5)
C82 N72 C32 C22 -3.7(10)
C82 N72 C32 C42 174.8(6)
N12 C22 C32 N72 177.7(6)
N12 C22 C32 C42 -0.8(9)
N72 C32 C42 C52 -176.6(6)
C22 C32 C42 C52 1.9(8)
N72 C32 C42 C4B 4.4(9)
C22 C32 C42 C4B -177.1(6)
C32 C42 C52 C62 -0.2(9)
C4B C42 C52 C62 178.8(6)
C22 N12 C62 C52 4.1(9)
Pd1 N12 C62 C52 -177.1(5)
C42 C52 C62 N12 -2.9(10)
C32 N72 C82 O82 -2.8(11)
C32 N72 C82 N72' 179.8(6)
C32' N72' C82 O82 3.5(11)
C32' N72' C82 N72 -179.1(6)
C62' N12' C22' C32' 2.2(9)
Pd2 N12' C22' C32' -170.8(4)
C82 N72' C32' C22' 7.9(10)
C82 N72' C32' C42' -174.5(6)
N12' C22' C32' N72' 179.7(6)
N12' C22' C32' C42' 2.1(9)
N72' C32' C42' C52' 178.2(6)
C22' C32' C42' C52' -4.1(9)
N72' C32' C42' C4B' -4.0(9)
C22' C32' C42' C4B' 173.8(6)
C32' C42' C52' C62' 2.1(9)
C4B' C42' C52' C62' -175.9(6)
C22' N12' C62' C52' -4.5(9)
Pd2 N12' C62' C52' 168.2(5)
C42' C52' C62' N12' 2.3(10)
C109 P1 C100 C101 65.5(6)
C103 P1 C100 C101 177.1(5)
Pd1 P1 C100 C101 -60.4(6)
P1 C100 C101 C102 67.1(8)
C100 C101 C102 P2 -68.4(7)
C115 P2 C102 C101 -63.2(5)
C121 P2 C102 C101 -174.0(5)
Pd1 P2 C102 C101 63.9(5)
C109 P1 C103 C108 149.5(5)
C100 P1 C103 C108 35.6(6)
Pd1 P1 C103 C108 -87.8(5)
C109 P1 C103 C104 -35.8(6)
C100 P1 C103 C104 -149.7(5)
Pd1 P1 C103 C104 86.9(5)
C108 C103 C104 C105 -0.2(9)
P1 C103 C104 C105 -174.9(5)
C103 C104 C105 C106 0.5(10)
C104 C105 C106 C107 -1.0(11)
C105 C106 C107 C108 1.2(10)
C104 C103 C108 C107 0.4(9)
P1 C103 C108 C107 175.0(5)
C106 C107 C108 C103 -0.9(10)
C100 P1 C109 C114 -162.8(5)
C103 P1 C109 C114 85.7(6)
Pd1 P1 C109 C114 -36.6(6)
C100 P1 C109 C110 18.3(7)
C103 P1 C109 C110 -93.1(6)
Pd1 P1 C109 C110 144.6(5)
C114 C109 C110 C111 0.4(11)
P1 C109 C110 C111 179.2(6)
C109 C110 C111 C112 -0.7(14)
C110 C111 C112 C113 -0.5(16)
C111 C112 C113 C114 2.2(15)
C110 C109 C114 C113 1.3(11)
P1 C109 C114 C113 -177.6(6)
C112 C113 C114 C109 -2.6(13)
C121 P2 C115 C116 79.5(6)
C102 P2 C115 C116 -30.1(6)
Pd1 P2 C115 C116 -156.3(5)
C121 P2 C115 C120 -99.5(5)
C102 P2 C115 C120 150.8(5)
Pd1 P2 C115 C120 24.7(6)
C120 C115 C116 C117 -1.0(10)
P2 C115 C116 C117 180.0(6)
C115 C116 C117 C118 -0.8(12)
C116 C117 C118 C119 3.4(13)
C117 C118 C119 C120 -4.1(12)
C116 C115 C120 C119 0.1(10)
P2 C115 C120 C119 179.2(5)
C118 C119 C120 C115 2.3(11)
C115 P2 C121 C126 17.5(7)
C102 P2 C121 C126 128.7(6)
Pd1 P2 C121 C126 -108.5(6)
C115 P2 C121 C122 -169.5(6)
C102 P2 C121 C122 -58.3(7)
Pd1 P2 C121 C122 64.5(7)
C126 C121 C122 C123 -2.4(14)
P2 C121 C122 C123 -175.6(9)
C121 C122 C123 C124 3.1(17)
C122 C123 C124 C125 -2.8(18)
C123 C124 C125 C126 1.9(16)
C122 C121 C126 C125 1.3(11)
P2 C121 C126 C125 174.5(6)
C124 C125 C126 C121 -1.1(13)
C130 P3 C127 C128 177.7(5)
C136 P3 C127 C128 -71.1(5)
Pd2 P3 C127 C128 55.3(6)
P3 C127 C128 C129 -74.5(7)
C127 C128 C129 P4 74.5(7)
C148 P4 C129 C128 -178.7(5)
C142 P4 C129 C128 69.4(5)
Pd2 P4 C129 C128 -56.1(5)
C136 P3 C130 C135 24.3(6)
C127 P3 C130 C135 134.4(6)
Pd2 P3 C130 C135 -100.4(5)
C136 P3 C130 C131 -162.5(5)
C127 P3 C130 C131 -52.4(6)
Pd2 P3 C130 C131 72.8(6)
C135 C130 C131 C132 -1.7(11)
P3 C130 C131 C132 -175.0(6)
C130 C131 C132 C133 2.0(13)
C131 C132 C133 C134 -1.2(16)
C132 C133 C134 C135 0.0(14)
C131 C130 C135 C134 0.6(10)
P3 C130 C135 C134 173.7(6)
C133 C134 C135 C130 0.3(12)
C130 P3 C136 C141 -114.8(6)
C127 P3 C136 C141 136.8(6)
Pd2 P3 C136 C141 8.8(7)
C130 P3 C136 C137 62.8(6)
C127 P3 C136 C137 -45.6(6)
Pd2 P3 C136 C137 -173.7(5)
C141 C136 C137 C138 -1.1(11)
P3 C136 C137 C138 -178.7(6)
C136 C137 C138 C139 -1.6(13)
C137 C138 C139 C140 1.7(14)
C138 C139 C140 C141 0.9(15)
C137 C136 C141 C140 3.7(12)
P3 C136 C141 C140 -178.7(7)
C139 C140 C141 C136 -3.7(14)
C148 P4 C142 C143 105.8(6)
C129 P4 C142 C143 -144.6(6)
Pd2 P4 C142 C143 -16.8(6)
C148 P4 C142 C147 -73.7(6)
C129 P4 C142 C147 35.8(6)
Pd2 P4 C142 C147 163.7(5)
C147 C142 C143 C144 0.8(11)
P4 C142 C143 C144 -178.7(6)
C142 C143 C144 C145 -2.8(13)
C143 C144 C145 C146 3.9(14)
C144 C145 C146 C147 -3.1(14)
C145 C146 C147 C142 1.1(13)
C143 C142 C147 C146 0.1(11)
P4 C142 C147 C146 179.6(6)
C142 P4 C148 C149 -22.7(6)
C129 P4 C148 C149 -134.0(5)
Pd2 P4 C148 C149 100.3(5)
C142 P4 C148 C153 161.2(6)
C129 P4 C148 C153 49.9(6)
Pd2 P4 C148 C153 -75.7(6)
C153 C148 C149 C150 0.5(10)
P4 C148 C149 C150 -175.6(5)
C148 C149 C150 C151 -0.4(11)
C149 C150 C151 C152 -0.8(12)
C150 C151 C152 C153 2.0(13)
C149 C148 C153 C152 0.7(11)
P4 C148 C153 C152 176.8(6)
C151 C152 C153 C148 -1.9(12)
O31 S11 C11 F31 -174.6(10)
O21 S11 C11 F31 60.3(10)
O11 S11 C11 F31 -55.5(11)
O31 S11 C11 F21 -49.1(10)
O21 S11 C11 F21 -174.2(8)
O11 S11 C11 F21 70.1(9)
O31 S11 C11 F11 73.3(10)
O21 S11 C11 F11 -51.8(10)
O11 S11 C11 F11 -167.5(10)
O12 S12 C12 F32 177.0(8)
O22 S12 C12 F32 -64.6(9)
O32 S12 C12 F32 55.0(9)
O12 S12 C12 F12 -64.2(9)
O22 S12 C12 F12 54.2(10)
O32 S12 C12 F12 173.9(9)
O12 S12 C12 F22 55.1(9)
O22 S12 C12 F22 173.4(9)
O32 S12 C12 F22 -66.9(9)
O13 S13 C13 F23 -66.2(9)
O33 S13 C13 F23 54.6(9)
O23 S13 C13 F23 175.4(8)
O13 S13 C13 F13 -179.8(7)
O33 S13 C13 F13 -59.0(8)
O23 S13 C13 F13 61.7(8)
O13 S13 C13 F33 58.7(9)
O33 S13 C13 F33 179.5(8)
O23 S13 C13 F33 -59.7(9)
O34 S14' O14 S14 -64.2(7)
C14' S14' O14 S14 56.5(8)
F24 S14' O14 S14 126.5(8)
O24 S14' O14 S14 7.6(5)
O34 S14 O14 S14' 56.2(6)
O24 S14 O14 S14' -168.0(8)
C14 S14 O14 S14' -58.5(6)
O14 S14 O24 C14' 116.9(7)
O34 S14 O24 C14' -105.7(7)
C14 S14 O24 C14' 3.6(8)
O14 S14 O24 S14' 98(3)
O34 S14 O24 S14' -125(3)
C14 S14 O24 S14' -16(3)
O14 S14' O24 S14 -77(3)
O34 S14' O24 S14 50(3)
C14' S14' O24 S14 160(3)
F24 S14' O24 S14 167(3)
O14 S14' O24 C14' 123.4(7)
O34 S14' O24 C14' -109.6(7)
F24 S14' O24 C14' 6.9(7)
O14 S14' O34 S14 63.8(7)
C14' S14' O34 S14 -60.7(9)
F24 S14' O34 S14 -126.7(8)
O24 S14' O34 S14 -5.9(5)
O14 S14 O34 S14' -56.7(6)
O24 S14 O34 S14' 170.0(8)
C14 S14 O34 S14' 60.9(6)
O14 S14' F24 C14 -98.3(8)
O34 S14' F24 C14 91.6(8)
C14' S14' F24 C14 1.2(10)
O24 S14' F24 C14 -5.4(7)
C14' F34 C14 F14 65(2)
C14' F34 C14 F24 177(3)
C14' F34 C14 S14 -63(2)
C14' F14 C14 F34 -67(2)
C14' F14 C14 F24 180(3)
C14' F14 C14 S14 60(2)
S14' F24 C14 F34 124.1(10)
S14' F24 C14 F14 -121.5(10)
S14' F24 C14 S14 1.1(3)
O14 S14 C14 F34 -59.6(7)
O34 S14 C14 F34 174.9(7)
O24 S14 C14 F34 55.4(7)
O14 S14 C14 F14 176.2(7)
O34 S14 C14 F14 50.6(8)
O24 S14 C14 F14 -68.9(8)
O14 S14 C14 F24 59.1(8)
O34 S14 C14 F24 -66.5(8)
O24 S14 C14 F24 174.0(7)
C14 F14 C14' F34 67(2)
C14 F14 C14' O24 -129(3)
C14 F14 C14' S14' -51.3(17)
C14 F34 C14' F14 -68(2)
C14 F34 C14' O24 125(3)
C14 F34 C14' S14' 49.6(17)
S14 O24 C14' F14 94.4(17)
S14' O24 C14' F14 96.1(17)
S14 O24 C14' F34 -102.1(13)
S14' O24 C14' F34 -100.5(13)
S14 O24 C14' S14' -1.6(3)
O14 S14' C14' F14 171.7(10)
O34 S14' C14' F14 -55.4(13)
F24 S14' C14' F14 58.7(11)
O24 S14' C14' F14 -127.9(13)
O14 S14' C14' F34 53.5(15)
O34 S14' C14' F34 -173.5(12)
F24 S14' C14' F34 -59.4(12)
O24 S14' C14' F34 114.0(15)
O14 S14' C14' O24 -60.5(6)
O34 S14' C14' O24 72.5(6)
F24 S14' C14' O24 -173.4(7)
C2 N1 C1 O1 179.2(12)
C3 N1 C1 O1 -11(2)
C5 N2 C4 O2 1.2(15)
C6 N2 C4 O2 -176.5(10)
C8 N3 C7 O3 -4.7(15)
C9 N3 C7 O3 -174.0(9)
C18 O4 C16 C17 -178(2)
C16 O4 C18 C19 -166(2)
